data_7062099
loop_
_publ_author_name
'Podjed, Nina'
'Modec, Barbara'

_publ_section_title
;
 Amidines from cyclic amines and nitriles in the presence of zinc(ii):
 other nitriles in place of acetonitrile
;
_journal_issue 48
_journal_name_full 'New Journal of Chemistry'
_journal_page_first 23225
_journal_page_last 23238
_journal_paper_doi 10.1039/D2NJ04668G
_journal_volume 46
_journal_year 2022
_chemical_formula_moiety 'C30 H18 N3 O6 Zn, C7 H15 N2'
_chemical_formula_sum 'C37 H33 N5 O6 Zn'
_chemical_formula_weight 709.05
_space_group_crystal_system triclinic
_space_group_IT_number 2
_space_group_name_Hall '-P 1'
_space_group_name_H-M_alt 'P -1'
_atom_sites_solution_hydrogens mixed
_atom_sites_solution_primary dual
_audit_creation_date 2022-04-21
_audit_creation_method
;
Olex2 1.2
(compiled 2018.05.29 svn.r3508 for OlexSys, GUI svn.r5506)
;
_audit_update_record
;
2022-05-05 deposited with the CCDC.	2022-11-18 downloaded from the CCDC.
;
_cell_angle_alpha 94.784(2)
_cell_angle_beta 90.751(2)
_cell_angle_gamma 103.734(2)
_cell_formula_units_Z 2
_cell_length_a 9.6687(3)
_cell_length_b 12.7174(4)
_cell_length_c 13.5705(3)
_cell_measurement_reflns_used 10233
_cell_measurement_temperature 150.00(10)
_cell_measurement_theta_max 30.2950
_cell_measurement_theta_min 3.0370
_cell_volume 1614.35(8)
_computing_cell_refinement 'CrysAlisPro 1.171.39.46e (Rigaku OD, 2018)'
_computing_data_collection 'CrysAlisPro 1.171.39.46e (Rigaku OD, 2018)'
_computing_data_reduction 'CrysAlisPro 1.171.39.46e (Rigaku OD, 2018)'
_computing_molecular_graphics 'Olex2 (Dolomanov et al., 2009)'
_computing_publication_material 'Olex2 (Dolomanov et al., 2009)'
_computing_structure_refinement 'ShelXL (Sheldrick, 2015)'
_computing_structure_solution 'ShelXT (Sheldrick, 2015)'
_diffrn_ambient_environment N~2~
_diffrn_ambient_temperature 150.00(10)
_diffrn_detector 'CCD plate'
_diffrn_detector_area_resol_mean 10.4933
_diffrn_detector_type Atlas
_diffrn_measured_fraction_theta_full 0.999
_diffrn_measured_fraction_theta_max 0.905
_diffrn_measurement_details
;
List of Runs (angles in degrees, time in seconds):

  # Type    Start    End  Width  t~exp~   \w     \q     \k     \f   Frames
#--------------------------------------------------------------------------
  1  \w    -88.00 -46.00   1.00   30.00    --  -14.36 150.00-107.06   42
  2  \w    -92.00 -55.00   1.00   30.00    --  -14.36 155.00 105.53   37
  3  \w    -12.00  88.00   1.00   30.00    --   14.52  37.00 -60.00  100
  4  \w     -4.00  67.00   1.00   30.00    --   14.52-117.00  92.65   71
  5  \w     40.00  80.00   1.00   30.00    --   14.52-178.00-120.00   40
  6  \w    -19.00  85.00   1.00   30.00    --   14.52  77.00 120.00  104
  7  \w     -3.00  91.00   1.00   30.00    --   14.52  37.00  30.00   94
  8  \w    -75.00 104.00   1.00   30.00    --   14.52   0.00-150.00  179
;
_diffrn_measurement_device 'four-circle diffractometer'
_diffrn_measurement_device_type 'SuperNova, Dual, Cu at home/near, Atlas'
_diffrn_measurement_method '\w scans'
_diffrn_orient_matrix_type 'CrysAlisPro convention (1999,Acta A55,543-557)'
_diffrn_orient_matrix_UB_11 0.0688061000
_diffrn_orient_matrix_UB_12 0.0203820000
_diffrn_orient_matrix_UB_13 -0.0180976000
_diffrn_orient_matrix_UB_21 -0.0053281000
_diffrn_orient_matrix_UB_22 0.0538695000
_diffrn_orient_matrix_UB_23 0.0139222000
_diffrn_orient_matrix_UB_31 0.0307752000
_diffrn_orient_matrix_UB_32 -0.0023636000
_diffrn_orient_matrix_UB_33 0.0472534000
_diffrn_radiation_monochromator mirror
_diffrn_radiation_probe x-ray
_diffrn_radiation_type MoK\a
_diffrn_radiation_wavelength 0.71073
_diffrn_reflns_av_R_equivalents 0.0296
_diffrn_reflns_av_unetI/netI 0.0323
_diffrn_reflns_Laue_measured_fraction_full 0.999
_diffrn_reflns_Laue_measured_fraction_max 0.905
_diffrn_reflns_limit_h_max 13
_diffrn_reflns_limit_h_min -12
_diffrn_reflns_limit_k_max 17
_diffrn_reflns_limit_k_min -17
_diffrn_reflns_limit_l_max 18
_diffrn_reflns_limit_l_min -19
_diffrn_reflns_number 29798
_diffrn_reflns_point_group_measured_fraction_full 0.999
_diffrn_reflns_point_group_measured_fraction_max 0.905
_diffrn_reflns_theta_full 25.242
_diffrn_reflns_theta_max 30.463
_diffrn_reflns_theta_min 2.336
_diffrn_source 'micro-focus sealed X-ray tube'
_diffrn_source_type 'SuperNova (Mo) X-ray Source'
_exptl_absorpt_coefficient_mu 0.818
_exptl_absorpt_correction_T_max 1.00000
_exptl_absorpt_correction_T_min 0.91598
_exptl_absorpt_correction_type multi-scan
_exptl_absorpt_process_details
;
CrysAlisPro 1.171.39.46e (Rigaku Oxford Diffraction, 2018)
Empirical absorption correction using spherical harmonics,
 implemented in SCALE3 ABSPACK scaling algorithm.
;
_exptl_crystal_colour colourless
_exptl_crystal_density_diffrn 1.459
_exptl_crystal_description block
_exptl_crystal_F_000 736
_exptl_crystal_size_max 0.45
_exptl_crystal_size_mid 0.3
_exptl_crystal_size_min 0.1
_refine_diff_density_max 0.584
_refine_diff_density_min -0.400
_refine_diff_density_rms 0.063
_refine_ls_extinction_method none
_refine_ls_goodness_of_fit_ref 1.070
_refine_ls_hydrogen_treatment mixed
_refine_ls_matrix_type full
_refine_ls_number_parameters 451
_refine_ls_number_reflns 8862
_refine_ls_number_restraints 0
_refine_ls_restrained_S_all 1.070
_refine_ls_R_factor_all 0.0524
_refine_ls_R_factor_gt 0.0406
_refine_ls_shift/su_max 0.001
_refine_ls_shift/su_mean 0.000
_refine_ls_structure_factor_coef Fsqd
_refine_ls_weighting_details 'w=1/[\s^2^(Fo^2^)+(0.0440P)^2^+1.0861P] where P=(Fo^2^+2Fc^2^)/3'
_refine_ls_weighting_scheme calc
_refine_ls_wR_factor_gt 0.0995
_refine_ls_wR_factor_ref 0.1062
_reflns_Friedel_coverage 0.000
_reflns_number_gt 7499
_reflns_number_total 8862
_reflns_threshold_expression 'I > 2\s(I)'
_cod_data_source_file d2nj04668g2.cif
_cod_data_source_block 7
_cod_depositor_comments 'Adding full bibliography for 7062097--7062109.cif.'
_cod_database_code 7062099
_shelx_shelxl_version_number 2018/3
_shelx_space_group_comment
;
The symmetry employed for this shelxl refinement is uniquely defined
by the following loop, which should always be used as a source of
symmetry information in preference to the above space-group names.
They are only intended as comments.
;
_shelx_estimated_absorpt_t_max 0.923
_shelx_estimated_absorpt_t_min 0.710
_reflns_odcompleteness_completeness 99.89
_reflns_odcompleteness_iscentric 1
_reflns_odcompleteness_theta 27.50
_olex2_refinement_description
;
1. Fixed Uiso
 At 1.2 times of:
  All C(H) groups, All C(H,H) groups
 At 1.5 times of:
  All C(H,H,H) groups
2.a Secondary CH2 refined with riding coordinates:
 C42(H42A,H42B), C51(H51A,H51B), C52(H52A,H52B), C53(H53A,H53B), C54(H54A,H54B)
2.b Aromatic/amide H refined with riding coordinates:
 C11(H11), C12(H12), C13(H13), C14(H14), C16(H16), C17(H17), C21(H21),
 C22(H22), C23(H23), C24(H24), C26(H26), C27(H27), C31(H31), C32(H32), C33(H33),
  C34(H34), C36(H36), C37(H37)
2.c Idealised Me refined as rotating group:
 C43(H43A,H43B,H43C)
;
_oxdiff_exptl_absorpt_empirical_details
;
Empirical correction (ABSPACK) includes:
- Absorption correction using spherical harmonics
- Frame scaling
;
_oxdiff_exptl_absorpt_empirical_full_max 1.307
_oxdiff_exptl_absorpt_empirical_full_min 0.705

loop_
_space_group_symop_operation_xyz
'x, y, z'
'-x, -y, -z'

loop_
_atom_site_label
_atom_site_type_symbol
_atom_site_fract_x
_atom_site_fract_y
_atom_site_fract_z
_atom_site_U_iso_or_equiv
_atom_site_adp_type
_atom_site_occupancy
_atom_site_site_symmetry_order
_atom_site_calc_flag
_atom_site_refinement_flags_posn
_atom_site_refinement_flags_adp
_atom_site_refinement_flags_occupancy
_atom_site_disorder_assembly
_atom_site_disorder_group
Zn1 Zn 0.45066(2) 0.25318(2) 0.77861(2) 0.02307(7) Uani 1 1 d . . . . .
O1 O 0.66470(14) 0.28453(11) 0.78156(11) 0.0277(3) Uani 1 1 d . . . . .
O2 O 0.34086(16) 0.19671(11) 0.89533(10) 0.0302(3) Uani 1 1 d . . . . .
O3 O 0.30194(16) 0.25605(12) 0.67894(10) 0.0301(3) Uani 1 1 d . . . . .
O11 O 0.86480(14) 0.41298(12) 0.80976(11) 0.0307(3) Uani 1 1 d . . . . .
O22 O 0.2615(2) 0.05070(15) 0.97689(14) 0.0537(5) Uani 1 1 d . . . . .
O33 O 0.48207(17) 0.34731(17) 0.59529(14) 0.0506(5) Uani 1 1 d . . . . .
N1 N 0.50633(16) 0.42246(12) 0.83422(11) 0.0217(3) Uani 1 1 d . . . . .
N2 N 0.45802(17) 0.08322(13) 0.76153(12) 0.0248(3) Uani 1 1 d . . . . .
N3 N 0.11025(18) 0.30932(14) 0.55894(12) 0.0279(3) Uani 1 1 d . . . . .
N4 N 0.9787(2) 0.22832(15) 0.74491(13) 0.0304(4) Uani 1 1 d . . . . .
H4A H 1.026(3) 0.231(2) 0.690(2) 0.042(7) Uiso 1 1 d . . . . .
H4B H 0.953(3) 0.291(3) 0.774(2) 0.063(9) Uiso 1 1 d . . . . .
N5 N 0.9739(2) 0.04912(14) 0.75989(13) 0.0316(4) Uani 1 1 d . . . . .
C10 C 0.4199(2) 0.48912(15) 0.86534(13) 0.0226(3) Uani 1 1 d . . . . .
C11 C 0.2707(2) 0.44846(17) 0.85861(15) 0.0289(4) Uani 1 1 d . . . . .
H11 H 0.231736 0.378064 0.830909 0.035 Uiso 1 1 calc R . . . .
C12 C 0.1835(2) 0.51296(19) 0.89297(16) 0.0330(4) Uani 1 1 d . . . . .
H12 H 0.085155 0.486225 0.888321 0.040 Uiso 1 1 calc R . . . .
C13 C 0.2417(2) 0.61922(18) 0.93518(15) 0.0340(5) Uani 1 1 d . . . . .
H13 H 0.181209 0.661804 0.958821 0.041 Uiso 1 1 calc R . . . .
C14 C 0.3850(2) 0.66095(17) 0.94210(15) 0.0314(4) Uani 1 1 d . . . . .
H14 H 0.421541 0.731367 0.970606 0.038 Uiso 1 1 calc R . . . .
C15 C 0.4790(2) 0.59723(16) 0.90588(14) 0.0254(4) Uani 1 1 d . . . . .
C16 C 0.6284(2) 0.63565(16) 0.90993(15) 0.0298(4) Uani 1 1 d . . . . .
H16 H 0.669949 0.706526 0.935299 0.036 Uiso 1 1 calc R . . . .
C17 C 0.7116(2) 0.56848(16) 0.87652(14) 0.0273(4) Uani 1 1 d . . . . .
H17 H 0.810220 0.593079 0.877616 0.033 Uiso 1 1 calc R . . . .
C18 C 0.6456(2) 0.46132(15) 0.84034(13) 0.0222(3) Uani 1 1 d . . . . .
C19 C 0.73329(19) 0.38059(15) 0.80759(14) 0.0234(4) Uani 1 1 d . . . . .
C20 C 0.5270(2) 0.03059(16) 0.69329(15) 0.0274(4) Uani 1 1 d . . . . .
C21 C 0.5985(2) 0.08788(18) 0.61723(16) 0.0326(4) Uani 1 1 d . . . . .
H21 H 0.597984 0.160424 0.613097 0.039 Uiso 1 1 calc R . . . .
C22 C 0.6689(3) 0.0358(2) 0.54920(18) 0.0407(5) Uani 1 1 d . . . . .
H22 H 0.717238 0.073855 0.499385 0.049 Uiso 1 1 calc R . . . .
C23 C 0.6690(3) -0.0741(2) 0.55376(19) 0.0441(6) Uani 1 1 d . . . . .
H23 H 0.716951 -0.108124 0.506833 0.053 Uiso 1 1 calc R . . . .
C24 C 0.6000(3) -0.1308(2) 0.62569(19) 0.0432(5) Uani 1 1 d . . . . .
H24 H 0.600180 -0.203751 0.627468 0.052 Uiso 1 1 calc R . . . .
C25 C 0.5273(2) -0.08032(17) 0.69853(17) 0.0352(5) Uani 1 1 d . . . . .
C26 C 0.4555(3) -0.13368(19) 0.7763(2) 0.0457(6) Uani 1 1 d . . . . .
H26 H 0.452322 -0.206711 0.781291 0.055 Uiso 1 1 calc R . . . .
C27 C 0.3907(3) -0.07871(19) 0.84443(19) 0.0434(6) Uani 1 1 d . . . . .
H27 H 0.344337 -0.113296 0.896746 0.052 Uiso 1 1 calc R . . . .
C28 C 0.3947(2) 0.03121(16) 0.83451(15) 0.0290(4) Uani 1 1 d . . . . .
C29 C 0.3253(2) 0.09701(17) 0.90934(15) 0.0309(4) Uani 1 1 d . . . . .
C30 C 0.0131(2) 0.33724(16) 0.49786(14) 0.0278(4) Uani 1 1 d . . . . .
C31 C -0.1331(2) 0.30967(18) 0.52065(16) 0.0337(4) Uani 1 1 d . . . . .
H31 H -0.161181 0.273986 0.576810 0.040 Uiso 1 1 calc R . . . .
C32 C -0.2330(2) 0.33492(19) 0.46113(18) 0.0384(5) Uani 1 1 d . . . . .
H32 H -0.328616 0.316029 0.476552 0.046 Uiso 1 1 calc R . . . .
C33 C -0.1914(3) 0.38960(19) 0.37627(17) 0.0386(5) Uani 1 1 d . . . . .
H33 H -0.260469 0.405827 0.335803 0.046 Uiso 1 1 calc R . . . .
C34 C -0.0529(3) 0.41896(19) 0.35253(16) 0.0375(5) Uani 1 1 d . . . . .
H34 H -0.027684 0.455400 0.296390 0.045 Uiso 1 1 calc R . . . .
C35 C 0.0542(2) 0.39425(17) 0.41320(15) 0.0305(4) Uani 1 1 d . . . . .
C36 C 0.2007(3) 0.42527(19) 0.39522(16) 0.0376(5) Uani 1 1 d . . . . .
H36 H 0.231793 0.463259 0.340837 0.045 Uiso 1 1 calc R . . . .
C37 C 0.2974(2) 0.39947(18) 0.45787(16) 0.0350(5) Uani 1 1 d . . . . .
H37 H 0.394547 0.420330 0.447156 0.042 Uiso 1 1 calc R . . . .
C38 C 0.2467(2) 0.34069(16) 0.53883(14) 0.0274(4) Uani 1 1 d . . . . .
C39 C 0.3534(2) 0.31383(17) 0.60861(15) 0.0300(4) Uani 1 1 d . . . . .
C41 C 0.9434(2) 0.14083(16) 0.79267(14) 0.0277(4) Uani 1 1 d . . . . .
C42 C 0.8727(2) 0.14977(18) 0.88951(15) 0.0323(4) Uani 1 1 d . . . . .
H42A H 0.814797 0.079138 0.902435 0.039 Uiso 1 1 calc R . . . .
H42B H 0.810720 0.199340 0.886545 0.039 Uiso 1 1 calc R . . . .
C43 C 0.9847(3) 0.1912(2) 0.97279(16) 0.0427(6) Uani 1 1 d . . . . .
H43A H 1.048901 0.144097 0.973305 0.064 Uiso 1 1 calc GR . . . .
H43B H 0.938683 0.192154 1.035008 0.064 Uiso 1 1 calc GR . . . .
H43C H 1.036963 0.263420 0.962476 0.064 Uiso 1 1 calc GR . . . .
C51 C 0.9455(3) -0.05083(19) 0.81209(19) 0.0464(6) Uani 1 1 d . . . . .
H51A H 1.005077 -0.040782 0.871815 0.056 Uiso 1 1 calc R . . . .
H51B H 0.846328 -0.071598 0.829537 0.056 Uiso 1 1 calc R . . . .
C52 C 0.9805(4) -0.1332(2) 0.7404(3) 0.0725(10) Uani 1 1 d . . . . .
H52A H 1.039666 -0.172802 0.772748 0.087 Uiso 1 1 calc R . . . .
H52B H 0.893620 -0.184652 0.715670 0.087 Uiso 1 1 calc R . . . .
C53 C 1.0550(4) -0.0821(2) 0.6589(2) 0.0670(9) Uani 1 1 d . . . . .
H53A H 1.013554 -0.120083 0.596552 0.080 Uiso 1 1 calc R . . . .
H53B H 1.154474 -0.084370 0.662751 0.080 Uiso 1 1 calc R . . . .
C54 C 1.0425(3) 0.03420(19) 0.66485(16) 0.0371(5) Uani 1 1 d . . . . .
H54A H 1.135607 0.083872 0.664264 0.045 Uiso 1 1 calc R . . . .
H54B H 0.984298 0.046015 0.609993 0.045 Uiso 1 1 calc R . . . .

loop_
_atom_site_aniso_label
_atom_site_aniso_U_11
_atom_site_aniso_U_22
_atom_site_aniso_U_33
_atom_site_aniso_U_23
_atom_site_aniso_U_13
_atom_site_aniso_U_12
Zn1 0.01810(11) 0.02172(11) 0.03084(12) 0.00598(8) 0.00358(8) 0.00625(8)
O1 0.0193(6) 0.0224(6) 0.0427(8) 0.0026(5) 0.0035(5) 0.0073(5)
O2 0.0320(8) 0.0285(7) 0.0326(7) 0.0075(5) 0.0109(6) 0.0098(6)
O3 0.0302(7) 0.0310(7) 0.0308(7) 0.0069(6) -0.0002(6) 0.0092(6)
O11 0.0188(6) 0.0307(7) 0.0431(8) 0.0042(6) 0.0058(6) 0.0062(5)
O22 0.0625(12) 0.0520(11) 0.0607(11) 0.0334(9) 0.0388(9) 0.0294(9)
O33 0.0241(8) 0.0780(13) 0.0540(10) 0.0269(9) 0.0073(7) 0.0130(8)
N1 0.0191(7) 0.0236(7) 0.0242(7) 0.0062(6) 0.0030(6) 0.0074(6)
N2 0.0193(7) 0.0238(8) 0.0323(8) 0.0056(6) 0.0032(6) 0.0060(6)
N3 0.0262(8) 0.0286(8) 0.0287(8) 0.0050(6) 0.0057(6) 0.0055(7)
N4 0.0313(9) 0.0330(9) 0.0317(9) 0.0111(7) 0.0142(7) 0.0135(7)
N5 0.0378(10) 0.0304(9) 0.0301(9) 0.0069(7) 0.0113(7) 0.0131(7)
C10 0.0237(9) 0.0270(9) 0.0211(8) 0.0075(7) 0.0037(7) 0.0118(7)
C11 0.0244(9) 0.0328(10) 0.0314(10) 0.0031(8) 0.0005(7) 0.0106(8)
C12 0.0242(10) 0.0452(12) 0.0343(10) 0.0046(9) 0.0003(8) 0.0174(9)
C13 0.0360(11) 0.0417(12) 0.0325(10) 0.0038(9) 0.0030(8) 0.0254(10)
C14 0.0386(11) 0.0304(10) 0.0296(10) 0.0022(8) 0.0009(8) 0.0168(9)
C15 0.0288(10) 0.0277(9) 0.0232(9) 0.0059(7) 0.0025(7) 0.0120(8)
C16 0.0316(10) 0.0248(9) 0.0321(10) 0.0009(7) 0.0020(8) 0.0056(8)
C17 0.0222(9) 0.0277(9) 0.0308(10) 0.0021(7) 0.0026(7) 0.0035(7)
C18 0.0221(9) 0.0246(9) 0.0221(8) 0.0070(6) 0.0036(6) 0.0081(7)
C19 0.0192(8) 0.0266(9) 0.0265(9) 0.0067(7) 0.0040(7) 0.0082(7)
C20 0.0208(9) 0.0274(9) 0.0343(10) 0.0015(7) 0.0020(7) 0.0067(7)
C21 0.0299(10) 0.0312(10) 0.0357(11) 0.0014(8) 0.0062(8) 0.0052(8)
C22 0.0363(12) 0.0447(13) 0.0391(12) -0.0017(10) 0.0120(9) 0.0070(10)
C23 0.0376(13) 0.0458(13) 0.0483(14) -0.0117(11) 0.0078(10) 0.0140(11)
C24 0.0439(14) 0.0336(12) 0.0554(15) -0.0032(10) 0.0053(11) 0.0176(10)
C25 0.0323(11) 0.0285(10) 0.0469(12) 0.0030(9) 0.0037(9) 0.0114(9)
C26 0.0527(15) 0.0285(11) 0.0627(16) 0.0145(10) 0.0142(12) 0.0188(11)
C27 0.0488(14) 0.0338(12) 0.0545(14) 0.0216(10) 0.0194(11) 0.0168(10)
C28 0.0245(9) 0.0278(10) 0.0378(11) 0.0113(8) 0.0067(8) 0.0089(8)
C29 0.0283(10) 0.0344(11) 0.0349(10) 0.0130(8) 0.0093(8) 0.0132(8)
C30 0.0299(10) 0.0258(9) 0.0287(9) 0.0038(7) 0.0040(8) 0.0080(8)
C31 0.0290(10) 0.0357(11) 0.0365(11) 0.0085(8) 0.0043(8) 0.0057(9)
C32 0.0285(11) 0.0389(12) 0.0479(13) 0.0079(10) 0.0024(9) 0.0069(9)
C33 0.0397(12) 0.0398(12) 0.0389(12) 0.0075(9) -0.0033(9) 0.0137(10)
C34 0.0428(13) 0.0389(12) 0.0331(11) 0.0107(9) 0.0009(9) 0.0119(10)
C35 0.0336(11) 0.0294(10) 0.0302(10) 0.0053(8) 0.0044(8) 0.0094(8)
C36 0.0402(12) 0.0429(12) 0.0323(11) 0.0141(9) 0.0114(9) 0.0108(10)
C37 0.0327(11) 0.0384(11) 0.0350(11) 0.0094(9) 0.0122(9) 0.0078(9)
C38 0.0282(10) 0.0264(9) 0.0291(9) 0.0030(7) 0.0056(7) 0.0092(8)
C39 0.0303(10) 0.0302(10) 0.0332(10) 0.0046(8) 0.0071(8) 0.0134(8)
C41 0.0266(10) 0.0316(10) 0.0282(9) 0.0082(7) 0.0079(7) 0.0111(8)
C42 0.0374(11) 0.0356(11) 0.0313(10) 0.0137(8) 0.0160(8) 0.0190(9)
C43 0.0515(15) 0.0562(15) 0.0311(11) 0.0090(10) 0.0118(10) 0.0317(12)
C51 0.0677(18) 0.0333(12) 0.0449(13) 0.0130(10) 0.0158(12) 0.0210(12)
C52 0.093(3) 0.0331(14) 0.096(2) 0.0079(14) 0.048(2) 0.0213(15)
C53 0.109(3) 0.0567(18) 0.0497(16) 0.0011(13) 0.0226(17) 0.0485(19)
C54 0.0357(12) 0.0404(12) 0.0352(11) -0.0002(9) 0.0135(9) 0.0097(9)

loop_
_atom_type_symbol
_atom_type_description
_atom_type_scat_dispersion_real
_atom_type_scat_dispersion_imag
_atom_type_scat_source
C C 0.0033 0.0016 'International Tables Vol C Tables 4.2.6.8 and 6.1.1.4'
H H 0.0000 0.0000 'International Tables Vol C Tables 4.2.6.8 and 6.1.1.4'
N N 0.0061 0.0033 'International Tables Vol C Tables 4.2.6.8 and 6.1.1.4'
O O 0.0106 0.0060 'International Tables Vol C Tables 4.2.6.8 and 6.1.1.4'
Zn Zn 0.2839 1.4301 'International Tables Vol C Tables 4.2.6.8 and 6.1.1.4'

loop_
_geom_angle_atom_site_label_1
_geom_angle_atom_site_label_2
_geom_angle_atom_site_label_3
_geom_angle
_geom_angle_site_symmetry_1
_geom_angle_site_symmetry_3
_geom_angle_publ_flag
O1 Zn1 N1 78.84(6) . . ?
O1 Zn1 N2 85.37(6) . . ?
O2 Zn1 O1 120.69(6) . . ?
O2 Zn1 N1 97.00(6) . . ?
O2 Zn1 N2 78.84(6) . . ?
O3 Zn1 O1 135.26(6) . . ?
O3 Zn1 O2 103.95(6) . . ?
O3 Zn1 N1 99.77(6) . . ?
O3 Zn1 N2 101.49(6) . . ?
N1 Zn1 N2 158.72(6) . . ?
C19 O1 Zn1 117.81(12) . . ?
C29 O2 Zn1 118.35(13) . . ?
C39 O3 Zn1 111.44(13) . . ?
C10 N1 Zn1 129.64(12) . . ?
C18 N1 Zn1 111.43(12) . . ?
C18 N1 C10 118.88(16) . . ?
C20 N2 Zn1 129.33(13) . . ?
C28 N2 Zn1 110.86(13) . . ?
C28 N2 C20 119.55(17) . . ?
C38 N3 C30 117.81(17) . . ?
H4A N4 H4B 120(3) . . ?
C41 N4 H4A 122.9(17) . . ?
C41 N4 H4B 116.7(19) . . ?
C41 N5 C51 125.11(18) . . ?
C41 N5 C54 123.26(18) . . ?
C54 N5 C51 111.63(18) . . ?
N1 C10 C11 119.32(17) . . ?
N1 C10 C15 120.72(17) . . ?
C11 C10 C15 119.94(17) . . ?
C10 C11 H11 120.1 . . ?
C12 C11 C10 119.84(19) . . ?
C12 C11 H11 120.1 . . ?
C11 C12 H12 119.8 . . ?
C11 C12 C13 120.4(2) . . ?
C13 C12 H12 119.8 . . ?
C12 C13 H13 119.4 . . ?
C14 C13 C12 121.18(19) . . ?
C14 C13 H13 119.4 . . ?
C13 C14 H14 119.9 . . ?
C13 C14 C15 120.18(19) . . ?
C15 C14 H14 119.9 . . ?
C10 C15 C14 118.47(18) . . ?
C16 C15 C10 118.38(17) . . ?
C16 C15 C14 123.14(19) . . ?
C15 C16 H16 120.2 . . ?
C17 C16 C15 119.65(18) . . ?
C17 C16 H16 120.2 . . ?
C16 C17 H17 120.6 . . ?
C16 C17 C18 118.73(18) . . ?
C18 C17 H17 120.6 . . ?
N1 C18 C17 123.58(17) . . ?
N1 C18 C19 115.32(16) . . ?
C17 C18 C19 121.08(17) . . ?
O1 C19 C18 116.49(16) . . ?
O11 C19 O1 125.21(17) . . ?
O11 C19 C18 118.29(17) . . ?
N2 C20 C21 119.19(18) . . ?
N2 C20 C25 120.92(19) . . ?
C21 C20 C25 119.89(19) . . ?
C20 C21 H21 120.3 . . ?
C22 C21 C20 119.4(2) . . ?
C22 C21 H21 120.3 . . ?
C21 C22 H22 119.5 . . ?
C21 C22 C23 120.9(2) . . ?
C23 C22 H22 119.5 . . ?
C22 C23 H23 119.7 . . ?
C24 C23 C22 120.6(2) . . ?
C24 C23 H23 119.7 . . ?
C23 C24 H24 119.7 . . ?
C23 C24 C25 120.7(2) . . ?
C25 C24 H24 119.7 . . ?
C24 C25 C20 118.5(2) . . ?
C26 C25 C20 117.7(2) . . ?
C26 C25 C24 123.7(2) . . ?
C25 C26 H26 119.9 . . ?
C27 C26 C25 120.1(2) . . ?
C27 C26 H26 119.9 . . ?
C26 C27 H27 120.5 . . ?
C26 C27 C28 119.0(2) . . ?
C28 C27 H27 120.5 . . ?
N2 C28 C27 122.6(2) . . ?
N2 C28 C29 116.16(17) . . ?
C27 C28 C29 121.20(19) . . ?
O2 C29 C28 115.71(17) . . ?
O22 C29 O2 126.1(2) . . ?
O22 C29 C28 118.22(19) . . ?
N3 C30 C31 119.00(18) . . ?
N3 C30 C35 122.21(19) . . ?
C31 C30 C35 118.78(19) . . ?
C30 C31 H31 119.7 . . ?
C32 C31 C30 120.7(2) . . ?
C32 C31 H31 119.7 . . ?
C31 C32 H32 120.0 . . ?
C31 C32 C33 120.1(2) . . ?
C33 C32 H32 120.0 . . ?
C32 C33 H33 119.4 . . ?
C34 C33 C32 121.2(2) . . ?
C34 C33 H33 119.4 . . ?
C33 C34 H34 119.9 . . ?
C33 C34 C35 120.2(2) . . ?
C35 C34 H34 119.9 . . ?
C30 C35 C34 119.0(2) . . ?
C36 C35 C30 117.50(19) . . ?
C36 C35 C34 123.5(2) . . ?
C35 C36 H36 120.0 . . ?
C37 C36 C35 119.98(19) . . ?
C37 C36 H36 120.0 . . ?
C36 C37 H37 120.7 . . ?
C36 C37 C38 118.6(2) . . ?
C38 C37 H37 120.7 . . ?
N3 C38 C37 123.85(19) . . ?
N3 C38 C39 117.55(17) . . ?
C37 C38 C39 118.58(19) . . ?
O3 C39 C38 116.35(18) . . ?
O33 C39 O3 124.4(2) . . ?
O33 C39 C38 119.26(19) . . ?
N4 C41 N5 121.87(18) . . ?
N4 C41 C42 117.73(18) . . ?
N5 C41 C42 120.33(18) . . ?
C41 C42 H42A 109.6 . . ?
C41 C42 H42B 109.6 . . ?
C41 C42 C43 110.06(18) . . ?
H42A C42 H42B 108.2 . . ?
C43 C42 H42A 109.6 . . ?
C43 C42 H42B 109.6 . . ?
C42 C43 H43A 109.5 . . ?
C42 C43 H43B 109.5 . . ?
C42 C43 H43C 109.5 . . ?
H43A C43 H43B 109.5 . . ?
H43A C43 H43C 109.5 . . ?
H43B C43 H43C 109.5 . . ?
N5 C51 H51A 110.9 . . ?
N5 C51 H51B 110.9 . . ?
H51A C51 H51B 108.9 . . ?
C52 C51 N5 104.2(2) . . ?
C52 C51 H51A 110.9 . . ?
C52 C51 H51B 110.9 . . ?
C51 C52 H52A 109.6 . . ?
C51 C52 H52B 109.6 . . ?
H52A C52 H52B 108.1 . . ?
C53 C52 C51 110.3(2) . . ?
C53 C52 H52A 109.6 . . ?
C53 C52 H52B 109.6 . . ?
C52 C53 H53A 110.1 . . ?
C52 C53 H53B 110.1 . . ?
C52 C53 C54 108.2(2) . . ?
H53A C53 H53B 108.4 . . ?
C54 C53 H53A 110.1 . . ?
C54 C53 H53B 110.1 . . ?
N5 C54 C53 104.19(19) . . ?
N5 C54 H54A 110.9 . . ?
N5 C54 H54B 110.9 . . ?
C53 C54 H54A 110.9 . . ?
C53 C54 H54B 110.9 . . ?
H54A C54 H54B 108.9 . . ?

loop_
_geom_bond_atom_site_label_1
_geom_bond_atom_site_label_2
_geom_bond_distance
_geom_bond_site_symmetry_2
_geom_bond_publ_flag
Zn1 O1 2.0116(13) . ?
Zn1 O2 2.0059(14) . ?
Zn1 O3 1.9699(14) . ?
Zn1 N1 2.1592(16) . ?
Zn1 N2 2.1727(16) . ?
O1 C19 1.263(2) . ?
O2 C29 1.272(2) . ?
O3 C39 1.286(2) . ?
O11 C19 1.239(2) . ?
O22 C29 1.225(3) . ?
O33 C39 1.237(3) . ?
N1 C10 1.371(2) . ?
N1 C18 1.318(2) . ?
N2 C20 1.369(2) . ?
N2 C28 1.314(2) . ?
N3 C30 1.372(3) . ?
N3 C38 1.324(3) . ?
N4 H4A 0.88(3) . ?
N4 H4B 0.95(3) . ?
N4 C41 1.312(3) . ?
N5 C41 1.314(3) . ?
N5 C51 1.477(3) . ?
N5 C54 1.476(3) . ?
C10 C11 1.411(3) . ?
C10 C15 1.419(3) . ?
C11 H11 0.9300 . ?
C11 C12 1.370(3) . ?
C12 H12 0.9300 . ?
C12 C13 1.404(3) . ?
C13 H13 0.9300 . ?
C13 C14 1.360(3) . ?
C14 H14 0.9300 . ?
C14 C15 1.421(3) . ?
C15 C16 1.409(3) . ?
C16 H16 0.9300 . ?
C16 C17 1.361(3) . ?
C17 H17 0.9300 . ?
C17 C18 1.405(3) . ?
C18 C19 1.523(3) . ?
C20 C21 1.407(3) . ?
C20 C25 1.419(3) . ?
C21 H21 0.9300 . ?
C21 C22 1.372(3) . ?
C22 H22 0.9300 . ?
C22 C23 1.405(4) . ?
C23 H23 0.9300 . ?
C23 C24 1.351(4) . ?
C24 H24 0.9300 . ?
C24 C25 1.418(3) . ?
C25 C26 1.404(3) . ?
C26 H26 0.9300 . ?
C26 C27 1.361(3) . ?
C27 H27 0.9300 . ?
C27 C28 1.407(3) . ?
C28 C29 1.525(3) . ?
C30 C31 1.418(3) . ?
C30 C35 1.420(3) . ?
C31 H31 0.9300 . ?
C31 C32 1.363(3) . ?
C32 H32 0.9300 . ?
C32 C33 1.409(3) . ?
C33 H33 0.9300 . ?
C33 C34 1.352(3) . ?
C34 H34 0.9300 . ?
C34 C35 1.423(3) . ?
C35 C36 1.408(3) . ?
C36 H36 0.9300 . ?
C36 C37 1.370(3) . ?
C37 H37 0.9300 . ?
C37 C38 1.408(3) . ?
C38 C39 1.507(3) . ?
C41 C42 1.498(3) . ?
C42 H42A 0.9700 . ?
C42 H42B 0.9700 . ?
C42 C43 1.525(3) . ?
C43 H43A 0.9600 . ?
C43 H43B 0.9600 . ?
C43 H43C 0.9600 . ?
C51 H51A 0.9700 . ?
C51 H51B 0.9700 . ?
C51 C52 1.472(4) . ?
C52 H52A 0.9700 . ?
C52 H52B 0.9700 . ?
C52 C53 1.443(4) . ?
C53 H53A 0.9700 . ?
C53 H53B 0.9700 . ?
C53 C54 1.507(4) . ?
C54 H54A 0.9700 . ?
C54 H54B 0.9700 . ?

loop_
_geom_hbond_atom_site_label_D
_geom_hbond_atom_site_label_H
_geom_hbond_atom_site_label_A
_geom_hbond_distance_DH
_geom_hbond_distance_HA
_geom_hbond_distance_DA
_geom_hbond_angle_DHA
_geom_hbond_site_symmetry_A
_geom_hbond_publ_flag
N4 H4A N3 0.88(3) 2.19(3) 2.991(2) 152(2) 1_655 yes
N4 H4B O11 0.95(3) 1.97(3) 2.900(2) 167(3) . yes

loop_
_geom_torsion_atom_site_label_1
_geom_torsion_atom_site_label_2
_geom_torsion_atom_site_label_3
_geom_torsion_atom_site_label_4
_geom_torsion
_geom_torsion_site_symmetry_1
_geom_torsion_site_symmetry_2
_geom_torsion_site_symmetry_3
_geom_torsion_site_symmetry_4
_geom_torsion_publ_flag
Zn1 O1 C19 O11 -177.41(15) . . . . ?
Zn1 O1 C19 C18 3.7(2) . . . . ?
Zn1 O2 C29 O22 180.0(2) . . . . ?
Zn1 O2 C29 C28 0.5(2) . . . . ?
Zn1 O3 C39 O33 12.0(3) . . . . ?
Zn1 O3 C39 C38 -168.27(13) . . . . ?
Zn1 N1 C10 C11 -3.0(2) . . . . ?
Zn1 N1 C10 C15 175.71(12) . . . . ?
Zn1 N1 C18 C17 -178.35(14) . . . . ?
Zn1 N1 C18 C19 0.13(19) . . . . ?
Zn1 N2 C20 C21 -4.5(3) . . . . ?
Zn1 N2 C20 C25 175.45(15) . . . . ?
Zn1 N2 C28 C27 -176.59(19) . . . . ?
Zn1 N2 C28 C29 3.2(2) . . . . ?
N1 C10 C11 C12 177.50(18) . . . . ?
N1 C10 C15 C14 -176.53(17) . . . . ?
N1 C10 C15 C16 2.3(3) . . . . ?
N1 C18 C19 O1 -2.5(2) . . . . ?
N1 C18 C19 O11 178.56(16) . . . . ?
N2 C20 C21 C22 179.4(2) . . . . ?
N2 C20 C25 C24 179.8(2) . . . . ?
N2 C20 C25 C26 -0.5(3) . . . . ?
N2 C28 C29 O2 -2.7(3) . . . . ?
N2 C28 C29 O22 177.9(2) . . . . ?
N3 C30 C31 C32 -179.2(2) . . . . ?
N3 C30 C35 C34 179.07(19) . . . . ?
N3 C30 C35 C36 -2.2(3) . . . . ?
N3 C38 C39 O3 4.4(3) . . . . ?
N3 C38 C39 O33 -175.9(2) . . . . ?
N4 C41 C42 C43 -85.1(2) . . . . ?
N5 C41 C42 C43 92.0(2) . . . . ?
N5 C51 C52 C53 12.0(4) . . . . ?
C10 N1 C18 C17 -0.6(3) . . . . ?
C10 N1 C18 C19 177.93(15) . . . . ?
C10 C11 C12 C13 -0.2(3) . . . . ?
C10 C15 C16 C17 -0.9(3) . . . . ?
C11 C10 C15 C14 2.2(3) . . . . ?
C11 C10 C15 C16 -178.96(17) . . . . ?
C11 C12 C13 C14 0.7(3) . . . . ?
C12 C13 C14 C15 0.3(3) . . . . ?
C13 C14 C15 C10 -1.7(3) . . . . ?
C13 C14 C15 C16 179.46(19) . . . . ?
C14 C15 C16 C17 177.93(19) . . . . ?
C15 C10 C11 C12 -1.2(3) . . . . ?
C15 C16 C17 C18 -1.2(3) . . . . ?
C16 C17 C18 N1 2.0(3) . . . . ?
C16 C17 C18 C19 -176.41(17) . . . . ?
C17 C18 C19 O1 176.03(17) . . . . ?
C17 C18 C19 O11 -2.9(3) . . . . ?
C18 N1 C10 C11 179.67(17) . . . . ?
C18 N1 C10 C15 -1.6(3) . . . . ?
C20 N2 C28 C27 -2.0(3) . . . . ?
C20 N2 C28 C29 177.77(17) . . . . ?
C20 C21 C22 C23 0.8(4) . . . . ?
C20 C25 C26 C27 -1.1(4) . . . . ?
C21 C20 C25 C24 -0.3(3) . . . . ?
C21 C20 C25 C26 179.4(2) . . . . ?
C21 C22 C23 C24 -0.3(4) . . . . ?
C22 C23 C24 C25 -0.6(4) . . . . ?
C23 C24 C25 C20 0.9(4) . . . . ?
C23 C24 C25 C26 -178.9(3) . . . . ?
C24 C25 C26 C27 178.7(3) . . . . ?
C25 C20 C21 C22 -0.5(3) . . . . ?
C25 C26 C27 C28 1.1(4) . . . . ?
C26 C27 C28 N2 0.5(4) . . . . ?
C26 C27 C28 C29 -179.3(2) . . . . ?
C27 C28 C29 O2 177.1(2) . . . . ?
C27 C28 C29 O22 -2.4(3) . . . . ?
C28 N2 C20 C21 -177.94(19) . . . . ?
C28 N2 C20 C25 2.0(3) . . . . ?
C30 N3 C38 C37 -0.9(3) . . . . ?
C30 N3 C38 C39 177.51(17) . . . . ?
C30 C31 C32 C33 -0.4(3) . . . . ?
C30 C35 C36 C37 0.5(3) . . . . ?
C31 C30 C35 C34 -1.8(3) . . . . ?
C31 C30 C35 C36 176.9(2) . . . . ?
C31 C32 C33 C34 -0.6(4) . . . . ?
C32 C33 C34 C35 0.4(4) . . . . ?
C33 C34 C35 C30 0.8(3) . . . . ?
C33 C34 C35 C36 -177.8(2) . . . . ?
C34 C35 C36 C37 179.2(2) . . . . ?
C35 C30 C31 C32 1.6(3) . . . . ?
C35 C36 C37 C38 0.8(3) . . . . ?
C36 C37 C38 N3 -0.6(3) . . . . ?
C36 C37 C38 C39 -179.1(2) . . . . ?
C37 C38 C39 O3 -177.09(18) . . . . ?
C37 C38 C39 O33 2.7(3) . . . . ?
C38 N3 C30 C31 -176.72(18) . . . . ?
C38 N3 C30 C35 2.4(3) . . . . ?
C41 N5 C51 C52 172.7(3) . . . . ?
C41 N5 C54 C53 -179.7(2) . . . . ?
C51 N5 C41 N4 176.3(2) . . . . ?
C51 N5 C41 C42 -0.7(3) . . . . ?
C51 N5 C54 C53 0.5(3) . . . . ?
C51 C52 C53 C54 -12.2(4) . . . . ?
C52 C53 C54 N5 7.0(4) . . . . ?
C54 N5 C41 N4 -3.5(3) . . . . ?
C54 N5 C41 C42 179.5(2) . . . . ?
C54 N5 C51 C52 -7.5(3) . . . . ?
